data_4333148
loop_
_publ_author_name
'Jia, Dingxian'
'Zhang, Yong'
'Zhao, Qianxin'
'Deng, Jie'

_publ_section_title
;
 Mixed-Valent Selenidoantimonates(III,V) with Transition-Metal Complexes
 as Counterions:&#x00A0; Solvothermal Syntheses and Characterization of
 [M(dien)2]2Sb4Se9(M = Mn, Fe), [Co(dien)2]2Sb2Se6, and [Ni(dien)2]2Sb2Se5
;
_journal_issue 24
_journal_name_full 'Inorganic Chemistry'
_journal_page_first 9812
_journal_page_last 9817
_journal_paper_doi 10.1021/ic061520j
_journal_volume 45
_journal_year 2006
_chemical_absolute_configuration unk
_chemical_formula_moiety '2(C8 H26 Co N6), Sb2 Se6'
_chemical_formula_sum 'C16 H52 Co2 N12 Sb2 Se6'
_chemical_formula_weight 1247.82
_chemical_name_systematic
; 
 ? 
;
_space_group_IT_number 4
_symmetry_cell_setting monoclinic
_symmetry_Int_Tables_number 4
_symmetry_space_group_name_Hall 'P 2yb'
_symmetry_space_group_name_H-M 'P 1 21 1'
_atom_sites_solution_hydrogens geom
_atom_sites_solution_primary direct
_atom_sites_solution_secondary difmap
_audit_creation_method SHELXL-97
_cell_angle_alpha 90.00
_cell_angle_beta 90.585(4)
_cell_angle_gamma 90.00
_cell_formula_units_Z 2
_cell_length_a 9.8063(12)
_cell_length_b 14.4563(18)
_cell_length_c 12.8319(12)
_cell_measurement_reflns_used 7728
_cell_measurement_temperature 193(2)
_cell_measurement_theta_max 25.3
_cell_measurement_theta_min 3.2
_cell_volume 1819.0(4)
_computing_cell_refinement CrystalClear
_computing_data_collection CrystalClear
_computing_data_reduction CrystalStructure
_computing_structure_refinement 'SHELXL-97 (Sheldrick, 1997)'
_computing_structure_solution 'SHELXS-97 (Sheldrick, 1990)'
_diffrn_ambient_temperature 193(2)
_diffrn_detector_area_resol_mean 7.31
_diffrn_measured_fraction_theta_full 0.997
_diffrn_measured_fraction_theta_max 0.997
_diffrn_measurement_device_type 'Rigaku Mercury'
_diffrn_measurement_method \w
_diffrn_radiation_monochromator graphite
_diffrn_radiation_source 'fine-focus sealed tube'
_diffrn_radiation_type MoK\a
_diffrn_radiation_wavelength 0.71073
_diffrn_reflns_av_R_equivalents 0.0389
_diffrn_reflns_av_sigmaI/netI 0.0454
_diffrn_reflns_limit_h_max 11
_diffrn_reflns_limit_h_min -11
_diffrn_reflns_limit_k_max 17
_diffrn_reflns_limit_k_min -17
_diffrn_reflns_limit_l_max 15
_diffrn_reflns_limit_l_min -13
_diffrn_reflns_number 18179
_diffrn_reflns_theta_full 25.35
_diffrn_reflns_theta_max 25.35
_diffrn_reflns_theta_min 3.18
_exptl_absorpt_coefficient_mu 8.397
_exptl_absorpt_correction_T_max 0.3860
_exptl_absorpt_correction_T_min 0.1873
_exptl_absorpt_correction_type multi-scan
_exptl_absorpt_process_details 'Jacobson, R. (1998) Private communication'
_exptl_crystal_colour orange-red
_exptl_crystal_density_diffrn 2.278
_exptl_crystal_density_method 'not measured'
_exptl_crystal_description block
_exptl_crystal_F_000 1184
_exptl_crystal_size_max 0.30
_exptl_crystal_size_mid 0.16
_exptl_crystal_size_min 0.14
_refine_diff_density_max 1.336
_refine_diff_density_min -0.669
_refine_diff_density_rms 0.129
_refine_ls_abs_structure_details 'Flack H D (1983), Acta Cryst. A39, 876-881'
_refine_ls_abs_structure_Flack 0.296(9)
_refine_ls_extinction_method none
_refine_ls_goodness_of_fit_ref 1.072
_refine_ls_hydrogen_treatment constr
_refine_ls_matrix_type full
_refine_ls_number_parameters 345
_refine_ls_number_reflns 6343
_refine_ls_number_restraints 1
_refine_ls_restrained_S_all 1.072
_refine_ls_R_factor_all 0.0351
_refine_ls_R_factor_gt 0.0317
_refine_ls_shift/su_max 0.001
_refine_ls_shift/su_mean 0.000
_refine_ls_structure_factor_coef Fsqd
_refine_ls_weighting_details 'calc w=1/[\s^2^(Fo^2^)+(0.0278P)^2^+1.8033P] where P=(Fo^2^+2Fc^2^)/3'
_refine_ls_weighting_scheme calc
_refine_ls_wR_factor_gt 0.0655
_refine_ls_wR_factor_ref 0.0675
_reflns_number_gt 6001
_reflns_number_total 6343
_reflns_threshold_expression >2sigma(I)
_cod_data_source_file ic061520jsup2.cif
_cod_data_source_block shelxl
_cod_original_sg_symbol_H-M 'P 21'
_cod_database_code 4333148

loop_
_symmetry_equiv_pos_as_xyz
'x, y, z'
'-x, y+1/2, -z'

loop_
_atom_site_label
_atom_site_type_symbol
_atom_site_fract_x
_atom_site_fract_y
_atom_site_fract_z
_atom_site_U_iso_or_equiv
_atom_site_adp_type
_atom_site_occupancy
_atom_site_symmetry_multiplicity
_atom_site_calc_flag
_atom_site_refinement_flags
Sb1 Sb 0.20083(4) 0.33214(3) 0.90370(3) 0.01907(11) Uani 1 1 d .
Sb2 Sb 0.33006(5) 0.34489(3) 0.60106(3) 0.01942(11) Uani 1 1 d .
Se1 Se 0.13642(7) 0.40447(5) 0.72861(5) 0.02375(17) Uani 1 1 d .
Se2 Se -0.00777(8) 0.26577(6) 0.97261(6) 0.03075(19) Uani 1 1 d .
Se3 Se 0.37247(9) 0.21660(6) 0.86486(6) 0.0340(2) Uani 1 1 d .
Se4 Se 0.29278(8) 0.45096(5) 1.02230(6) 0.02761(18) Uani 1 1 d .
Se5 Se 0.42439(8) 0.49482(5) 0.53793(6) 0.02691(18) Uani 1 1 d .
Se6 Se 0.16759(7) 0.29761(5) 0.45599(5) 0.02157(16) Uani 1 1 d .
Co1 Co 0.58056(9) 0.63734(6) 0.80497(7) 0.0178(2) Uani 1 1 d .
Co2 Co 0.94889(10) 0.07947(6) 0.68642(7) 0.0181(2) Uani 1 1 d .
N1 N 0.4820(7) 0.7587(4) 0.8668(5) 0.0303(15) Uani 1 1 d .
H1 H 0.5328 0.7805 0.9233 0.036 Uiso 1 1 calc R
N2 N 0.5359(7) 0.7085(5) 0.6591(5) 0.0336(16) Uani 1 1 d .
H2A H 0.6161 0.7267 0.6287 0.040 Uiso 1 1 calc R
H2B H 0.4919 0.6686 0.6140 0.040 Uiso 1 1 calc R
N3 N 0.3711(7) 0.5896(4) 0.8042(5) 0.0312(16) Uani 1 1 d .
H3A H 0.3489 0.5680 0.7387 0.037 Uiso 1 1 calc R
H3B H 0.3630 0.5412 0.8502 0.037 Uiso 1 1 calc R
N4 N 0.6783(8) 0.5216(5) 0.7346(5) 0.0355(17) Uani 1 1 d .
H4 H 0.6256 0.5037 0.6774 0.043 Uiso 1 1 calc R
N5 N 0.7877(7) 0.6916(5) 0.8035(5) 0.0374(17) Uani 1 1 d .
H5A H 0.7925 0.7413 0.7590 0.045 Uiso 1 1 calc R
H5B H 0.8125 0.7112 0.8692 0.045 Uiso 1 1 calc R
N6 N 0.6165(8) 0.5534(5) 0.9432(5) 0.0391(18) Uani 1 1 d .
H6A H 0.6533 0.5895 0.9954 0.047 Uiso 1 1 calc R
H6B H 0.5351 0.5298 0.9663 0.047 Uiso 1 1 calc R
N7 N 0.8424(6) 0.2046(4) 0.7230(5) 0.0248(14) Uani 1 1 d .
H7 H 0.8969 0.2385 0.7688 0.030 Uiso 1 1 calc R
N8 N 0.8929(6) 0.1224(4) 0.5275(4) 0.0228(14) Uani 1 1 d .
H8A H 0.9698 0.1400 0.4923 0.027 Uiso 1 1 calc R
H8B H 0.8537 0.0735 0.4925 0.027 Uiso 1 1 calc R
N9 N 0.7488(6) 0.0209(4) 0.7074(5) 0.0244(14) Uani 1 1 d .
H9A H 0.7229 -0.0104 0.6480 0.029 Uiso 1 1 calc R
H9B H 0.7514 -0.0208 0.7616 0.029 Uiso 1 1 calc R
N10 N 1.0527(6) -0.0469(4) 0.6500(4) 0.0213(13) Uani 1 1 d .
H10 H 0.9942 -0.0829 0.6095 0.026 Uiso 1 1 calc R
N11 N 1.1515(6) 0.1333(4) 0.6594(5) 0.0233(13) Uani 1 1 d .
H11A H 1.1472 0.1771 0.6075 0.028 Uiso 1 1 calc R
H11B H 1.1830 0.1617 0.7191 0.028 Uiso 1 1 calc R
N12 N 1.0066(6) 0.0402(4) 0.8446(5) 0.0256(14) Uani 1 1 d .
H12A H 1.0403 0.0908 0.8800 0.031 Uiso 1 1 calc R
H12B H 0.9317 0.0185 0.8795 0.031 Uiso 1 1 calc R
C1 C 0.4825(8) 0.8303(6) 0.7824(6) 0.0367(19) Uani 1 1 d .
H1A H 0.5730 0.8607 0.7807 0.044 Uiso 1 1 calc R
H1B H 0.4136 0.8783 0.7978 0.044 Uiso 1 1 calc R
C2 C 0.4516(8) 0.7880(6) 0.6768(6) 0.037(2) Uani 1 1 d .
H2C H 0.3544 0.7696 0.6733 0.045 Uiso 1 1 calc R
H2D H 0.4677 0.8344 0.6216 0.045 Uiso 1 1 calc R
C3 C 0.3454(9) 0.7290(6) 0.9040(7) 0.039(2) Uani 1 1 d .
H3C H 0.2869 0.7844 0.9118 0.047 Uiso 1 1 calc R
H3D H 0.3559 0.7002 0.9736 0.047 Uiso 1 1 calc R
C4 C 0.2758(8) 0.6622(6) 0.8326(8) 0.046(2) Uani 1 1 d .
H4A H 0.1959 0.6348 0.8676 0.056 Uiso 1 1 calc R
H4B H 0.2432 0.6947 0.7691 0.056 Uiso 1 1 calc R
C5 C 0.8123(9) 0.5537(6) 0.6953(7) 0.039(2) Uani 1 1 d .
H5C H 0.8714 0.4993 0.6830 0.047 Uiso 1 1 calc R
H5D H 0.7982 0.5855 0.6277 0.047 Uiso 1 1 calc R
C6 C 0.8821(8) 0.6173(7) 0.7684(8) 0.046(2) Uani 1 1 d .
H6C H 0.9617 0.6456 0.7337 0.055 Uiso 1 1 calc R
H6D H 0.9159 0.5822 0.8296 0.055 Uiso 1 1 calc R
C7 C 0.6795(11) 0.4430(6) 0.8106(7) 0.047(2) Uani 1 1 d .
H7A H 0.7497 0.3975 0.7903 0.057 Uiso 1 1 calc R
H7B H 0.5897 0.4116 0.8092 0.057 Uiso 1 1 calc R
C8 C 0.7095(10) 0.4777(6) 0.9195(6) 0.043(2) Uani 1 1 d .
H8C H 0.6976 0.4269 0.9704 0.051 Uiso 1 1 calc R
H8D H 0.8050 0.4996 0.9244 0.051 Uiso 1 1 calc R
C9 C 0.8239(8) 0.2602(5) 0.6268(6) 0.0271(17) Uani 1 1 d .
H9C H 0.9069 0.2976 0.6151 0.033 Uiso 1 1 calc R
H9D H 0.7465 0.3032 0.6361 0.033 Uiso 1 1 calc R
C10 C 0.7966(9) 0.1998(6) 0.5310(6) 0.0328(19) Uani 1 1 d .
H10A H 0.7022 0.1756 0.5333 0.039 Uiso 1 1 calc R
H10B H 0.8056 0.2376 0.4671 0.039 Uiso 1 1 calc R
C11 C 0.7180(8) 0.1784(6) 0.7782(6) 0.0300(18) Uani 1 1 d .
H11C H 0.6533 0.2310 0.7768 0.036 Uiso 1 1 calc R
H11D H 0.7411 0.1652 0.8520 0.036 Uiso 1 1 calc R
C12 C 0.6487(8) 0.0931(5) 0.7297(6) 0.0298(18) Uani 1 1 d .
H12C H 0.5797 0.0687 0.7783 0.036 Uiso 1 1 calc R
H12D H 0.6013 0.1112 0.6644 0.036 Uiso 1 1 calc R
C13 C 1.1710(8) -0.0242(5) 0.5869(6) 0.0302(18) Uani 1 1 d .
H13A H 1.1406 -0.0115 0.5145 0.036 Uiso 1 1 calc R
H13B H 1.2333 -0.0781 0.5854 0.036 Uiso 1 1 calc R
C14 C 1.2487(8) 0.0600(6) 0.6290(7) 0.0312(19) Uani 1 1 d .
H14A H 1.3046 0.0416 0.6903 0.037 Uiso 1 1 calc R
H14B H 1.3106 0.0839 0.5749 0.037 Uiso 1 1 calc R
C15 C 1.0783(9) -0.0963(6) 0.7481(6) 0.0334(19) Uani 1 1 d .
H15A H 1.1551 -0.1397 0.7383 0.040 Uiso 1 1 calc R
H15B H 0.9966 -0.1332 0.7654 0.040 Uiso 1 1 calc R
C16 C 1.1118(8) -0.0324(5) 0.8394(6) 0.0301(18) Uani 1 1 d .
H16A H 1.1137 -0.0682 0.9052 0.036 Uiso 1 1 calc R
H16B H 1.2026 -0.0041 0.8297 0.036 Uiso 1 1 calc R

loop_
_atom_site_aniso_label
_atom_site_aniso_U_11
_atom_site_aniso_U_22
_atom_site_aniso_U_33
_atom_site_aniso_U_23
_atom_site_aniso_U_13
_atom_site_aniso_U_12
Sb1 0.0218(2) 0.0206(3) 0.0149(2) -0.00007(19) 0.00164(17) -0.0018(2)
Sb2 0.0229(2) 0.0188(2) 0.0166(2) 0.00287(19) -0.00011(17) 0.0006(2)
Se1 0.0243(4) 0.0274(4) 0.0196(4) 0.0021(3) -0.0004(3) 0.0056(3)
Se2 0.0295(4) 0.0378(5) 0.0251(4) -0.0042(3) 0.0076(3) -0.0129(4)
Se3 0.0372(5) 0.0391(5) 0.0257(4) 0.0027(3) 0.0008(3) 0.0186(4)
Se4 0.0351(5) 0.0300(4) 0.0178(4) -0.0047(3) 0.0021(3) -0.0110(4)
Se5 0.0343(4) 0.0259(4) 0.0204(4) 0.0043(3) -0.0036(3) -0.0112(4)
Se6 0.0262(4) 0.0204(4) 0.0181(4) -0.0012(3) -0.0009(3) -0.0011(3)
Co1 0.0181(5) 0.0181(5) 0.0172(5) 0.0002(4) 0.0002(4) 0.0010(4)
Co2 0.0183(5) 0.0188(5) 0.0171(5) 0.0017(4) 0.0002(4) -0.0003(4)
N1 0.029(4) 0.032(4) 0.030(4) -0.002(3) -0.006(3) 0.002(3)
N2 0.033(4) 0.039(4) 0.029(4) 0.000(3) 0.002(3) -0.004(3)
N3 0.042(4) 0.023(4) 0.029(4) -0.003(3) -0.002(3) -0.004(3)
N4 0.045(5) 0.030(4) 0.031(4) -0.008(3) -0.013(3) 0.009(3)
N5 0.035(4) 0.044(5) 0.033(4) -0.005(3) -0.002(3) -0.004(4)
N6 0.050(5) 0.043(5) 0.024(4) 0.002(3) -0.003(3) -0.004(4)
N7 0.023(3) 0.022(3) 0.029(4) -0.004(3) -0.003(3) 0.001(3)
N8 0.023(3) 0.023(3) 0.022(3) -0.004(3) 0.000(3) -0.001(3)
N9 0.028(4) 0.025(4) 0.021(3) -0.008(2) 0.000(3) -0.003(3)
N10 0.027(3) 0.020(3) 0.016(3) -0.003(2) -0.003(2) -0.003(3)
N11 0.021(3) 0.018(3) 0.030(3) 0.000(3) 0.000(3) 0.001(3)
N12 0.024(3) 0.027(4) 0.025(3) -0.001(3) 0.002(3) -0.005(3)
C1 0.033(4) 0.027(4) 0.050(5) 0.005(4) -0.009(4) -0.001(4)
C2 0.035(5) 0.050(6) 0.027(4) 0.021(4) 0.008(3) 0.014(4)
C3 0.037(5) 0.045(6) 0.036(5) 0.000(4) 0.008(4) 0.006(4)
C4 0.016(4) 0.040(5) 0.083(7) 0.017(5) 0.005(4) -0.005(4)
C5 0.043(5) 0.043(5) 0.032(5) -0.008(4) 0.006(4) 0.013(4)
C6 0.017(4) 0.058(6) 0.064(6) 0.005(5) 0.009(4) 0.012(4)
C7 0.064(7) 0.026(5) 0.051(6) -0.006(4) -0.009(5) 0.013(5)
C8 0.056(6) 0.035(5) 0.037(5) 0.005(4) 0.002(4) 0.018(5)
C9 0.031(4) 0.016(4) 0.034(4) 0.007(3) -0.004(3) 0.000(3)
C10 0.038(5) 0.039(5) 0.022(4) 0.006(3) 0.001(3) 0.005(4)
C11 0.029(5) 0.028(4) 0.033(4) -0.009(3) 0.005(3) 0.010(4)
C12 0.018(4) 0.036(5) 0.035(5) -0.003(4) 0.008(3) -0.002(4)
C13 0.030(4) 0.025(4) 0.036(5) -0.001(3) 0.005(4) 0.009(4)
C14 0.017(4) 0.035(5) 0.042(5) 0.003(4) 0.012(3) -0.002(4)
C15 0.038(5) 0.023(4) 0.039(5) 0.007(4) 0.004(4) 0.002(4)
C16 0.033(5) 0.032(4) 0.026(4) 0.006(3) -0.003(3) 0.001(4)

loop_
_atom_type_symbol
_atom_type_description
_atom_type_scat_dispersion_real
_atom_type_scat_dispersion_imag
_atom_type_scat_source
C C 0.0033 0.0016 'International Tables Vol C Tables 4.2.6.8 and 6.1.1.4'
H H 0.0000 0.0000 'International Tables Vol C Tables 4.2.6.8 and 6.1.1.4'
Co Co 0.3494 0.9721 'International Tables Vol C Tables 4.2.6.8 and 6.1.1.4'
N N 0.0061 0.0033 'International Tables Vol C Tables 4.2.6.8 and 6.1.1.4'
Sb Sb -0.5866 1.5461 'International Tables Vol C Tables 4.2.6.8 and 6.1.1.4'
Se Se -0.0929 2.2259 'International Tables Vol C Tables 4.2.6.8 and 6.1.1.4'

loop_
_geom_angle_atom_site_label_1
_geom_angle_atom_site_label_2
_geom_angle_atom_site_label_3
_geom_angle
Se3 Sb1 Se2 112.99(4)
Se3 Sb1 Se4 110.92(3)
Se2 Sb1 Se4 110.77(3)
Se3 Sb1 Se1 105.50(3)
Se2 Sb1 Se1 106.26(3)
Se4 Sb1 Se1 110.15(3)
Se5 Sb2 Se6 103.20(3)
Se5 Sb2 Se1 100.81(3)
Se6 Sb2 Se1 95.27(3)
Sb1 Se1 Sb2 103.71(3)
N4 Co1 N1 176.4(3)
N4 Co1 N3 100.3(3)
N1 Co1 N3 80.4(2)
N4 Co1 N6 80.7(3)
N1 Co1 N6 102.9(3)
N3 Co1 N6 88.4(3)
N4 Co1 N2 95.4(3)
N1 Co1 N2 81.1(2)
N3 Co1 N2 87.9(3)
N6 Co1 N2 174.0(3)
N4 Co1 N5 81.7(3)
N1 Co1 N5 97.6(3)
N3 Co1 N5 177.3(3)
N6 Co1 N5 93.7(3)
N2 Co1 N5 90.1(3)
N7 Co2 N10 179.2(2)
N7 Co2 N9 81.8(2)
N10 Co2 N9 97.3(2)
N7 Co2 N11 100.5(2)
N10 Co2 N11 80.4(2)
N9 Co2 N11 177.2(2)
N7 Co2 N12 98.0(2)
N10 Co2 N12 82.1(2)
N9 Co2 N12 90.5(2)
N11 Co2 N12 90.7(2)
N7 Co2 N8 81.2(2)
N10 Co2 N8 98.8(2)
N9 Co2 N8 90.4(2)
N11 Co2 N8 88.4(2)
N12 Co2 N8 178.6(2)
C3 N1 C1 116.1(6)
C3 N1 Co1 106.9(5)
C1 N1 Co1 106.9(5)
C3 N1 H1 108.9
C1 N1 H1 108.9
Co1 N1 H1 108.9
C2 N2 Co1 110.7(5)
C2 N2 H2A 109.5
Co1 N2 H2A 109.5
C2 N2 H2B 109.5
Co1 N2 H2B 109.5
H2A N2 H2B 108.1
C4 N3 Co1 112.4(5)
C4 N3 H3A 109.1
Co1 N3 H3A 109.1
C4 N3 H3B 109.1
Co1 N3 H3B 109.1
H3A N3 H3B 107.9
C5 N4 C7 117.2(7)
C5 N4 Co1 107.5(5)
C7 N4 Co1 108.7(5)
C5 N4 H4 107.7
C7 N4 H4 107.7
Co1 N4 H4 107.7
C6 N5 Co1 109.0(5)
C6 N5 H5A 109.9
Co1 N5 H5A 109.9
C6 N5 H5B 109.9
Co1 N5 H5B 109.9
H5A N5 H5B 108.3
C8 N6 Co1 110.2(5)
C8 N6 H6A 109.6
Co1 N6 H6A 109.6
C8 N6 H6B 109.6
Co1 N6 H6B 109.6
H6A N6 H6B 108.1
C11 N7 C9 116.5(6)
C11 N7 Co2 107.3(4)
C9 N7 Co2 109.3(4)
C11 N7 H7 107.8
C9 N7 H7 107.8
Co2 N7 H7 107.8
C10 N8 Co2 110.1(4)
C10 N8 H8A 109.6
Co2 N8 H8A 109.6
C10 N8 H8B 109.6
Co2 N8 H8B 109.6
H8A N8 H8B 108.2
C12 N9 Co2 110.9(5)
C12 N9 H9A 109.5
Co2 N9 H9A 109.5
C12 N9 H9B 109.5
Co2 N9 H9B 109.5
H9A N9 H9B 108.0
C13 N10 C15 117.1(6)
C13 N10 Co2 108.1(4)
C15 N10 Co2 107.7(4)
C13 N10 H10 107.9
C15 N10 H10 107.9
Co2 N10 H10 107.9
C14 N11 Co2 112.3(4)
C14 N11 H11A 109.1
Co2 N11 H11A 109.1
C14 N11 H11B 109.1
Co2 N11 H11B 109.1
H11A N11 H11B 107.9
C16 N12 Co2 108.6(4)
C16 N12 H12A 110.0
Co2 N12 H12A 110.0
C16 N12 H12B 110.0
Co2 N12 H12B 110.0
H12A N12 H12B 108.3
N1 C1 C2 111.4(7)
N1 C1 H1A 109.3
C2 C1 H1A 109.3
N1 C1 H1B 109.3
C2 C1 H1B 109.3
H1A C1 H1B 108.0
N2 C2 C1 110.8(6)
N2 C2 H2C 109.5
C1 C2 H2C 109.5
N2 C2 H2D 109.5
C1 C2 H2D 109.5
H2C C2 H2D 108.1
N1 C3 C4 113.4(7)
N1 C3 H3C 108.9
C4 C3 H3C 108.9
N1 C3 H3D 108.9
C4 C3 H3D 108.9
H3C C3 H3D 107.7
N3 C4 C3 109.3(7)
N3 C4 H4A 109.8
C3 C4 H4A 109.8
N3 C4 H4B 109.8
C3 C4 H4B 109.8
H4A C4 H4B 108.3
C6 C5 N4 112.6(7)
C6 C5 H5C 109.1
N4 C5 H5C 109.1
C6 C5 H5D 109.1
N4 C5 H5D 109.1
H5C C5 H5D 107.8
C5 C6 N5 110.8(7)
C5 C6 H6C 109.5
N5 C6 H6C 109.5
C5 C6 H6D 109.5
N5 C6 H6D 109.5
H6C C6 H6D 108.1
N4 C7 C8 110.5(7)
N4 C7 H7A 109.5
C8 C7 H7A 109.5
N4 C7 H7B 109.5
C8 C7 H7B 109.5
H7A C7 H7B 108.1
N6 C8 C7 109.0(7)
N6 C8 H8C 109.9
C7 C8 H8C 109.9
N6 C8 H8D 109.9
C7 C8 H8D 109.9
H8C C8 H8D 108.3
N7 C9 C10 112.3(6)
N7 C9 H9C 109.1
C10 C9 H9C 109.1
N7 C9 H9D 109.1
C10 C9 H9D 109.1
H9C C9 H9D 107.9
N8 C10 C9 110.7(6)
N8 C10 H10A 109.5
C9 C10 H10A 109.5
N8 C10 H10B 109.5
C9 C10 H10B 109.5
H10A C10 H10B 108.1
N7 C11 C12 112.2(6)
N7 C11 H11C 109.2
C12 C11 H11C 109.2
N7 C11 H11D 109.2
C12 C11 H11D 109.2
H11C C11 H11D 107.9
N9 C12 C11 110.9(6)
N9 C12 H12C 109.5
C11 C12 H12C 109.5
N9 C12 H12D 109.5
C11 C12 H12D 109.5
H12C C12 H12D 108.0
N10 C13 C14 112.3(6)
N10 C13 H13A 109.2
C14 C13 H13A 109.2
N10 C13 H13B 109.2
C14 C13 H13B 109.2
H13A C13 H13B 107.9
N11 C14 C13 110.1(6)
N11 C14 H14A 109.6
C13 C14 H14A 109.7
N11 C14 H14B 109.6
C13 C14 H14B 109.6
H14A C14 H14B 108.2
N10 C15 C16 113.5(6)
N10 C15 H15A 108.9
C16 C15 H15A 108.9
N10 C15 H15B 108.9
C16 C15 H15B 108.9
H15A C15 H15B 107.7
N12 C16 C15 108.7(6)
N12 C16 H16A 109.9
C15 C16 H16A 109.9
N12 C16 H16B 109.9
C15 C16 H16B 109.9
H16A C16 H16B 108.3

loop_
_geom_bond_atom_site_label_1
_geom_bond_atom_site_label_2
_geom_bond_distance
Sb1 Se3 2.4266(9)
Sb1 Se2 2.4339(9)
Sb1 Se4 2.4600(8)
Sb1 Se1 2.5517(8)
Sb2 Se5 2.4951(9)
Sb2 Se6 2.5319(8)
Sb2 Se1 2.6627(9)
Co1 N4 2.133(7)
Co1 N1 2.158(7)
Co1 N3 2.167(7)
Co1 N6 2.175(7)
Co1 N2 2.177(6)
Co1 N5 2.178(7)
Co2 N7 2.143(6)
Co2 N10 2.146(6)
Co2 N9 2.157(6)
Co2 N11 2.165(6)
Co2 N12 2.177(6)
Co2 N8 2.195(6)
N1 C3 1.490(11)
N1 C1 1.499(10)
N1 H1 0.9300
N2 C2 1.436(10)
N2 H2A 0.9200
N2 H2B 0.9200
N3 C4 1.454(11)
N3 H3A 0.9200
N3 H3B 0.9200
N4 C5 1.487(12)
N4 C7 1.497(11)
N4 H4 0.9300
N5 C6 1.490(11)
N5 H5A 0.9200
N5 H5B 0.9200
N6 C8 1.459(11)
N6 H6A 0.9200
N6 H6B 0.9200
N7 C11 1.467(10)
N7 C9 1.482(9)
N7 H7 0.9300
N8 C10 1.465(10)
N8 H8A 0.9200
N8 H8B 0.9200
N9 C12 1.463(10)
N9 H9A 0.9200
N9 H9B 0.9200
N10 C13 1.459(10)
N10 C15 1.467(9)
N10 H10 0.9300
N11 C14 1.480(10)
N11 H11A 0.9200
N11 H11B 0.9200
N12 C16 1.474(10)
N12 H12A 0.9200
N12 H12B 0.9200
C1 C2 1.514(11)
C1 H1A 0.9900
C1 H1B 0.9900
C2 H2C 0.9900
C2 H2D 0.9900
C3 C4 1.492(13)
C3 H3C 0.9900
C3 H3D 0.9900
C4 H4A 0.9900
C4 H4B 0.9900
C5 C6 1.478(13)
C5 H5C 0.9900
C5 H5D 0.9900
C6 H6C 0.9900
C6 H6D 0.9900
C7 C8 1.511(12)
C7 H7A 0.9900
C7 H7B 0.9900
C8 H8C 0.9900
C8 H8D 0.9900
C9 C10 1.528(11)
C9 H9C 0.9900
C9 H9D 0.9900
C10 H10A 0.9900
C10 H10B 0.9900
C11 C12 1.537(11)
C11 H11C 0.9900
C11 H11D 0.9900
C12 H12C 0.9900
C12 H12D 0.9900
C13 C14 1.531(11)
C13 H13A 0.9900
C13 H13B 0.9900
C14 H14A 0.9900
C14 H14B 0.9900
C15 C16 1.524(11)
C15 H15A 0.9900
C15 H15B 0.9900
C16 H16A 0.9900
C16 H16B 0.9900

loop_
_geom_hbond_atom_site_label_D
_geom_hbond_atom_site_label_H
_geom_hbond_atom_site_label_A
_geom_hbond_distance_DH
_geom_hbond_distance_HA
_geom_hbond_distance_DA
_geom_hbond_angle_DHA
_geom_hbond_site_symmetry_A
N1 H1 Se3 0.93 3.01 3.763(6) 139.3 2_657
N1 H1 Se4 0.93 3.08 3.816(6) 137.7 2_657
N2 H2A Se6 0.92 2.60 3.519(7) 173.4 2_656
N2 H2B Se5 0.92 2.77 3.621(7) 153.7 .
N3 H3A Se5 0.92 2.89 3.723(6) 151.4 .
N3 H3B Se4 0.92 2.66 3.534(7) 158.6 .
N4 H4 Se5 0.93 2.65 3.548(7) 161.6 .
N5 H5A Se6 0.92 2.91 3.696(7) 144.7 2_656
N5 H5B Se2 0.92 2.89 3.733(7) 153.6 2_657
N6 H6A Se3 0.92 2.58 3.411(7) 150.3 2_657
N6 H6B Se4 0.92 2.74 3.656(8) 175.7 .
N7 H7 Se2 0.93 2.80 3.620(6) 148.2 1_655
N8 H8A Se6 0.92 3.03 3.817(6) 144.3 1_655
N8 H8B Se5 0.92 2.98 3.706(6) 137.3 2_646
N9 H9A Se5 0.92 2.78 3.582(6) 146.6 2_646
N9 H9B Se4 0.92 2.84 3.639(6) 145.9 2_647
N10 H10 Se6 0.93 2.49 3.392(6) 165.1 2_646
N11 H11A Se6 0.92 2.62 3.534(6) 172.8 1_655
N11 H11B Se3 0.92 2.74 3.603(6) 156.5 1_655
N12 H12A Se2 0.92 2.84 3.655(6) 148.8 1_655
N12 H12B Se4 0.92 2.73 3.648(6) 178.2 2_647
C5 H5C Se1 0.99 2.99 3.861(9) 147.3 1_655
C10 H10A Se5 0.99 3.03 3.771(9) 132.5 2_646
C11 H11C Se3 0.99 2.99 3.619(8) 122.0 .
C16 H16A Se2 0.99 3.05 3.927(8) 147.6 2_647

loop_
_geom_torsion_atom_site_label_1
_geom_torsion_atom_site_label_2
_geom_torsion_atom_site_label_3
_geom_torsion_atom_site_label_4
_geom_torsion
Se3 Sb1 Se1 Sb2 -12.85(4)
Se2 Sb1 Se1 Sb2 -133.06(3)
Se4 Sb1 Se1 Sb2 106.91(3)
Se5 Sb2 Se1 Sb1 -122.18(3)
Se6 Sb2 Se1 Sb1 133.28(3)
N4 Co1 N1 C3 118(4)
N3 Co1 N1 C3 18.0(5)
N6 Co1 N1 C3 -68.1(5)
N2 Co1 N1 C3 107.4(5)
N5 Co1 N1 C3 -163.7(5)
N4 Co1 N1 C1 -7(4)
N3 Co1 N1 C1 -107.0(5)
N6 Co1 N1 C1 166.9(5)
N2 Co1 N1 C1 -17.6(5)
N5 Co1 N1 C1 71.3(5)
N4 Co1 N2 C2 172.8(6)
N1 Co1 N2 C2 -7.9(5)
N3 Co1 N2 C2 72.6(6)
N6 Co1 N2 C2 125(3)
N5 Co1 N2 C2 -105.6(6)
N4 Co1 N3 C4 -170.3(6)
N1 Co1 N3 C4 6.1(6)
N6 Co1 N3 C4 109.5(6)
N2 Co1 N3 C4 -75.2(6)
N5 Co1 N3 C4 -33(6)
N1 Co1 N4 C5 61(4)
N3 Co1 N4 C5 160.6(5)
N6 Co1 N4 C5 -112.7(5)
N2 Co1 N4 C5 71.8(5)
N5 Co1 N4 C5 -17.6(5)
N1 Co1 N4 C7 -171(4)
N3 Co1 N4 C7 -71.6(6)
N6 Co1 N4 C7 15.0(6)
N2 Co1 N4 C7 -160.4(6)
N5 Co1 N4 C7 110.2(6)
N4 Co1 N5 C6 -6.8(6)
N1 Co1 N5 C6 176.8(6)
N3 Co1 N5 C6 -145(5)
N6 Co1 N5 C6 73.2(6)
N2 Co1 N5 C6 -102.2(6)
N4 Co1 N6 C8 12.2(6)
N1 Co1 N6 C8 -167.4(6)
N3 Co1 N6 C8 112.9(6)
N2 Co1 N6 C8 61(3)
N5 Co1 N6 C8 -68.7(6)
N10 Co2 N7 C11 24(15)
N9 Co2 N7 C11 21.1(5)
N11 Co2 N7 C11 -160.5(5)
N12 Co2 N7 C11 -68.3(5)
N8 Co2 N7 C11 112.8(5)
N10 Co2 N7 C9 -104(15)
N9 Co2 N7 C9 -106.2(5)
N11 Co2 N7 C9 72.2(5)
N12 Co2 N7 C9 164.4(5)
N8 Co2 N7 C9 -14.4(5)
N7 Co2 N8 C10 -9.9(5)
N10 Co2 N8 C10 169.2(5)
N9 Co2 N8 C10 71.8(5)
N11 Co2 N8 C10 -110.8(5)
N12 Co2 N8 C10 -63(10)
N7 Co2 N9 C12 2.4(5)
N10 Co2 N9 C12 -177.5(5)
N11 Co2 N9 C12 -143(5)
N12 Co2 N9 C12 100.4(5)
N8 Co2 N9 C12 -78.6(5)
N7 Co2 N10 C13 152(15)
N9 Co2 N10 C13 154.1(5)
N11 Co2 N10 C13 -24.3(5)
N12 Co2 N10 C13 -116.4(5)
N8 Co2 N10 C13 62.5(5)
N7 Co2 N10 C15 -81(15)
N9 Co2 N10 C15 -78.4(5)
N11 Co2 N10 C15 103.2(5)
N12 Co2 N10 C15 11.1(5)
N8 Co2 N10 C15 -170.0(5)
N7 Co2 N11 C14 -178.5(5)
N10 Co2 N11 C14 1.5(5)
N9 Co2 N11 C14 -33(5)
N12 Co2 N11 C14 83.3(5)
N8 Co2 N11 C14 -97.7(5)
N7 Co2 N12 C16 -165.8(5)
N10 Co2 N12 C16 15.1(5)
N9 Co2 N12 C16 112.4(5)
N11 Co2 N12 C16 -65.1(5)
N8 Co2 N12 C16 -113(10)
C3 N1 C1 C2 -78.7(9)
Co1 N1 C1 C2 40.5(7)
Co1 N2 C2 C1 32.2(8)
N1 C1 C2 N2 -49.8(9)
C1 N1 C3 C4 78.3(9)
Co1 N1 C3 C4 -40.8(8)
Co1 N3 C4 C3 -29.1(9)
N1 C3 C4 N3 47.4(10)
C7 N4 C5 C6 -81.8(9)
Co1 N4 C5 C6 40.9(8)
N4 C5 C6 N5 -48.8(10)
Co1 N5 C6 C5 30.6(9)
C5 N4 C7 C8 82.1(9)
Co1 N4 C7 C8 -40.0(9)
Co1 N6 C8 C7 -36.9(9)
N4 C7 C8 N6 51.8(11)
C11 N7 C9 C10 -85.3(8)
Co2 N7 C9 C10 36.5(7)
Co2 N8 C10 C9 31.9(7)
N7 C9 C10 N8 -46.5(9)
C9 N7 C11 C12 81.6(8)
Co2 N7 C11 C12 -41.3(7)
Co2 N9 C12 C11 -24.9(7)
N7 C11 C12 N9 45.3(9)
C15 N10 C13 C14 -78.1(8)
Co2 N10 C13 C14 43.7(7)
Co2 N11 C14 C13 20.7(8)
N10 C13 C14 N11 -43.3(9)
C13 N10 C15 C16 85.9(8)
Co2 N10 C15 C16 -36.1(7)
Co2 N12 C16 C15 -37.4(7)
N10 C15 C16 N12 50.8(9)
